data_7217311
loop_
_publ_author_name
'Andro\<s, Lidija'
'Juric, Marijana'
'Popovi\'c, Jasminka'
'Planinic, Pavica'

_publ_section_title
;
 New Fe-Ta and Co-Ta oxalate complexes: structural characterization and
 thermal behaviour -- formation of mixed-metal oxides
;
_journal_name_full 'RSC Advances'
_journal_paper_doi 10.1039/C4RA05855K
_journal_year 2014
_chemical_formula_sum 'C44 H31 Co N6 O14 Ta'
_chemical_formula_weight 1107.63
_chemical_name_systematic
;
 ?
;
_space_group_IT_number 2
_symmetry_cell_setting triclinic
_symmetry_space_group_name_Hall '-P 1'
_symmetry_space_group_name_H-M 'P -1'
_atom_sites_solution_hydrogens geom
_atom_sites_solution_primary direct
_atom_sites_solution_secondary difmap
_audit_creation_date 2014-07-16T12:40:05-00:00
_audit_creation_method 'WinGX routine CIF_UPDATE'
_cell_angle_alpha 108.147(5)
_cell_angle_beta 92.156(5)
_cell_angle_gamma 109.194(5)
_cell_formula_units_Z 2
_cell_length_a 11.538(5)
_cell_length_b 12.683(5)
_cell_length_c 15.657(5)
_cell_measurement_reflns_used 14957
_cell_measurement_temperature 293(2)
_cell_measurement_theta_max 75.9205
_cell_measurement_theta_min 3.0045
_cell_volume 2031.0(14)
_computing_cell_refinement
;
        CrysAlisPro, Oxford Diffraction Ltd.,
        Version 1.171.33.55 (release 05-01-2010 CrysAlis171 .NET)
        (compiled Jan  5 2010,16:28:46)
;
_computing_data_collection
;
        CrysAlisPro, Oxford Diffraction Ltd.,
        Version 1.171.33.55 (release 05-01-2010 CrysAlis171 .NET)
        (compiled Jan  5 2010,16:28:46)
;
_computing_data_reduction
;
        CrysAlisPro, Oxford Diffraction Ltd.,
        Version 1.171.33.55 (release 05-01-2010 CrysAlis171 .NET)
        (compiled Jan  5 2010,16:28:46)
;
_computing_structure_refinement 'SHELXL-97 (Sheldrick, 1997)'
_computing_structure_solution 'SHELXS-97 (Sheldrick, 1990)'
_diffrn_ambient_temperature 293(2)
_diffrn_detector_area_resol_mean 10.4323
_diffrn_measured_fraction_theta_full 0.988
_diffrn_measured_fraction_theta_max 0.988
_diffrn_measurement_device_type 'Xcalibur, Ruby'
_diffrn_measurement_method '\w scans'
_diffrn_orient_matrix_UB_11 -0.0881678
_diffrn_orient_matrix_UB_12 -0.1166826
_diffrn_orient_matrix_UB_13 -0.0716441
_diffrn_orient_matrix_UB_21 0.0453824
_diffrn_orient_matrix_UB_22 0.0483899
_diffrn_orient_matrix_UB_23 -0.0763666
_diffrn_orient_matrix_UB_31 0.1032171
_diffrn_orient_matrix_UB_32 -0.0528599
_diffrn_orient_matrix_UB_33 -0.0049407
_diffrn_radiation_monochromator graphite
_diffrn_radiation_type CuK\a
_diffrn_radiation_wavelength 1.54179
_diffrn_reflns_av_R_equivalents 0.0355
_diffrn_reflns_av_unetI/netI 0.0304
_diffrn_reflns_limit_h_max 14
_diffrn_reflns_limit_h_min -13
_diffrn_reflns_limit_k_max 15
_diffrn_reflns_limit_k_min -15
_diffrn_reflns_limit_l_max 19
_diffrn_reflns_limit_l_min -18
_diffrn_reflns_number 20185
_diffrn_reflns_theta_full 76.1
_diffrn_reflns_theta_max 76.1
_diffrn_reflns_theta_min 3.01
_exptl_absorpt_coefficient_mu 8.781
_exptl_absorpt_correction_T_max 1
_exptl_absorpt_correction_T_min 0.58261
_exptl_absorpt_correction_type multi-scan
_exptl_absorpt_process_details
;
        CrysAlisPro, Oxford Diffraction Ltd.,
        Version 1.171.33.55 (release 05-01-2010 CrysAlis171 .NET)
        (compiled Jan  5 2010,16:28:46)
        Empirical absorption correction using spherical harmonics,
 implemented in SCALE3 ABSPACK scaling algorithm.
;
_exptl_crystal_density_diffrn 1.811
_exptl_crystal_density_method 'not measured'
_exptl_crystal_F_000 1098
_exptl_crystal_size_max 0.30
_exptl_crystal_size_mid 0.25
_exptl_crystal_size_min 0.10
_refine_diff_density_max 0.948
_refine_diff_density_min -1.699
_refine_diff_density_rms 0.09
_refine_ls_extinction_method none
_refine_ls_goodness_of_fit_ref 1.046
_refine_ls_hydrogen_treatment mixed
_refine_ls_matrix_type full
_refine_ls_number_parameters 611
_refine_ls_number_reflns 8389
_refine_ls_number_restraints 3
_refine_ls_restrained_S_all 1.046
_refine_ls_R_factor_all 0.0391
_refine_ls_R_factor_gt 0.035
_refine_ls_shift/su_max 0
_refine_ls_shift/su_mean 0
_refine_ls_structure_factor_coef Fsqd
_refine_ls_weighting_details 'calc w=1/[\s^2^(Fo^2^)+(0.0673P)^2^+0.2474P] where P=(Fo^2^+2Fc^2^)/3'
_refine_ls_weighting_scheme calc
_refine_ls_wR_factor_gt 0.0927
_refine_ls_wR_factor_ref 0.0947
_reflns_number_gt 7551
_reflns_number_total 8389
_reflns_threshold_expression >2sigma(I)
_cod_data_source_file c4ra05855k2.cif
_cod_data_source_block new
_cod_database_code 7217311

loop_
_symmetry_equiv_pos_as_xyz
'x, y, z'
'-x, -y, -z'

loop_
_atom_site_label
_atom_site_type_symbol
_atom_site_fract_x
_atom_site_fract_y
_atom_site_fract_z
_atom_site_U_iso_or_equiv
_atom_site_adp_type
_atom_site_occupancy
_atom_site_symmetry_multiplicity
_atom_site_calc_flag
_atom_site_refinement_flags
C41 C 0.2773(4) 0.2208(4) 0.2321(3) 0.0570(9) Uani 1 1 d .
C42 C 0.2096(4) 0.1221(4) 0.1422(3) 0.0630(11) Uani 1 1 d .
C43 C 0.2573(4) -0.2552(4) 0.1416(3) 0.0572(9) Uani 1 1 d .
C44 C 0.3313(4) -0.2328(4) 0.2317(3) 0.0597(10) Uani 1 1 d .
C39 C 0.5592(3) 0.1159(3) 0.2952(3) 0.0467(7) Uani 1 1 d .
C40 C 0.5119(3) 0.1173(3) 0.3872(2) 0.0440(7) Uani 1 1 d .
C37 C 0.1065(5) -0.0118(4) 0.3889(3) 0.0624(10) Uani 1 1 d .
C38 C 0.0987(6) 0.1101(5) 0.4217(4) 0.0789(15) Uani 1 1 d .
H38A H 0.0674 0.1228 0.4786 0.118 Uiso 1 1 calc R
H38B H 0.0438 0.1165 0.3776 0.118 Uiso 1 1 calc R
H38C H 0.1798 0.1689 0.43 0.118 Uiso 1 1 calc R
C1 C 0.4945(4) 0.4817(4) 0.8480(3) 0.0571(9) Uani 1 1 d .
H1 H 0.4847 0.4061 0.8088 0.069 Uiso 1 1 calc R
C2 C 0.5987(4) 0.5422(5) 0.9162(3) 0.0675(12) Uani 1 1 d .
H2 H 0.6563 0.5072 0.9225 0.081 Uiso 1 1 calc R
C3 C 0.6137(4) 0.6525(6) 0.9727(4) 0.0736(14) Uani 1 1 d .
H3 H 0.6831 0.6945 1.0177 0.088 Uiso 1 1 calc R
C4 C 0.5249(4) 0.7045(4) 0.9638(3) 0.0609(10) Uani 1 1 d .
C5 C 0.5325(5) 0.8203(5) 1.0215(3) 0.0758(14) Uani 1 1 d .
H5 H 0.6004 0.8657 1.0675 0.091 Uiso 1 1 calc R
C6 C 0.4453(5) 0.8644(4) 1.0112(3) 0.0735(14) Uani 1 1 d .
H6 H 0.4544 0.9404 1.0492 0.088 Uiso 1 1 calc R
C7 C 0.3361(4) 0.7969(4) 0.9419(3) 0.0558(9) Uani 1 1 d .
C8 C 0.2369(5) 0.8342(4) 0.9303(3) 0.0636(11) Uani 1 1 d .
H8 H 0.2399 0.909 0.9665 0.076 Uiso 1 1 calc R
C9 C 0.1373(5) 0.7618(4) 0.8668(3) 0.0595(10) Uani 1 1 d .
H9 H 0.0709 0.7861 0.8594 0.071 Uiso 1 1 calc R
C10 C 0.1335(4) 0.6492(4) 0.8115(3) 0.0515(8) Uani 1 1 d .
H10 H 0.0637 0.6001 0.768 0.062 Uiso 1 1 calc R
C11 C 0.3270(3) 0.6840(3) 0.8842(2) 0.0446(7) Uani 1 1 d .
C12 C 0.4224(3) 0.6379(3) 0.8941(2) 0.0465(7) Uani 1 1 d .
C13 C 0.4110(4) 0.5700(3) 0.6307(3) 0.0511(8) Uani 1 1 d .
H13 H 0.473 0.5997 0.6808 0.061 Uiso 1 1 calc R
C14 C 0.4399(4) 0.5999(4) 0.5531(3) 0.0595(10) Uani 1 1 d .
H14 H 0.5196 0.6498 0.5527 0.071 Uiso 1 1 calc R
C15 C 0.3509(5) 0.5557(4) 0.4782(3) 0.0611(10) Uani 1 1 d .
H15 H 0.3699 0.5739 0.426 0.073 Uiso 1 1 calc R
C16 C 0.2303(4) 0.4823(3) 0.4807(3) 0.0506(8) Uani 1 1 d .
C17 C 0.1300(5) 0.4313(4) 0.4065(3) 0.0606(11) Uani 1 1 d .
H17 H 0.1445 0.4439 0.3518 0.073 Uiso 1 1 calc R
C18 C 0.0154(5) 0.3657(4) 0.4139(3) 0.0575(10) Uani 1 1 d .
H18 H -0.0476 0.3333 0.3642 0.069 Uiso 1 1 calc R
C19 C -0.0115(4) 0.3446(3) 0.4965(2) 0.0459(8) Uani 1 1 d .
C20 C -0.1309(4) 0.2816(4) 0.5087(3) 0.0535(9) Uani 1 1 d .
H20 H -0.197 0.2495 0.4612 0.064 Uiso 1 1 calc R
C21 C -0.1497(4) 0.2674(4) 0.5908(3) 0.0570(9) Uani 1 1 d .
H21 H -0.2286 0.2267 0.6001 0.068 Uiso 1 1 calc R
C22 C -0.0480(4) 0.3154(4) 0.6605(3) 0.0524(8) Uani 1 1 d .
H22 H -0.0615 0.3047 0.7159 0.063 Uiso 1 1 calc R
C23 C 0.0852(3) 0.3904(3) 0.5704(2) 0.0408(7) Uani 1 1 d .
C24 C 0.2080(3) 0.4592(3) 0.5625(2) 0.0408(7) Uani 1 1 d .
C25 C 0.3280(4) 0.2442(4) 0.6278(3) 0.0544(9) Uani 1 1 d .
H25 H 0.3636 0.2958 0.5969 0.065 Uiso 1 1 calc R
C26 C 0.3422(5) 0.1334(5) 0.6021(3) 0.0646(11) Uani 1 1 d .
H26 H 0.3879 0.1131 0.5561 0.077 Uiso 1 1 calc R
C27 C 0.2884(4) 0.0561(4) 0.6453(3) 0.0580(10) Uani 1 1 d .
H27 H 0.2942 -0.0189 0.6274 0.07 Uiso 1 1 calc R
C28 C 0.2231(4) 0.0904(3) 0.7182(3) 0.0495(8) Uani 1 1 d .
C29 C 0.1696(4) 0.0181(4) 0.7706(3) 0.0585(10) Uani 1 1 d .
H29 H 0.1757 -0.0565 0.7569 0.07 Uiso 1 1 calc R
C30 C 0.1103(4) 0.0561(4) 0.8398(3) 0.0546(9) Uani 1 1 d .
H30 H 0.0742 0.0065 0.872 0.066 Uiso 1 1 calc R
C31 C 0.1023(3) 0.1718(3) 0.8642(3) 0.0458(7) Uani 1 1 d .
C32 C 0.0473(4) 0.2174(4) 0.9393(3) 0.0533(9) Uani 1 1 d .
H32 H 0.0091 0.1704 0.9729 0.064 Uiso 1 1 calc R
C33 C 0.0512(4) 0.3320(4) 0.9617(3) 0.0581(10) Uani 1 1 d .
H33 H 0.0185 0.3648 1.0123 0.07 Uiso 1 1 calc R
C34 C 0.1046(4) 0.3992(4) 0.9082(3) 0.0507(8) Uani 1 1 d .
H34 H 0.1057 0.4766 0.9241 0.061 Uiso 1 1 calc R
C35 C 0.1543(3) 0.2450(3) 0.8145(2) 0.0400(6) Uani 1 1 d .
C36 C 0.2156(3) 0.2039(3) 0.7395(2) 0.0409(7) Uani 1 1 d .
N1 N 0.4089(3) 0.5276(3) 0.8367(2) 0.0460(6) Uani 1 1 d .
N2 N 0.2256(3) 0.6104(3) 0.8191(2) 0.0424(6) Uani 1 1 d .
N3 N 0.2992(3) 0.5014(3) 0.6351(2) 0.0427(6) Uani 1 1 d .
N4 N 0.0666(3) 0.3752(3) 0.6520(2) 0.0417(6) Uani 1 1 d .
N5 N 0.2661(3) 0.2788(3) 0.6941(2) 0.0432(6) Uani 1 1 d .
N6 N 0.1537(3) 0.3576(3) 0.83576(19) 0.0410(6) Uani 1 1 d .
O6 O 0.3144(3) 0.1780(3) 0.2879(2) 0.0607(7) Uani 1 1 d .
O9 O 0.2175(3) 0.0199(3) 0.1388(2) 0.0604(7) Uani 1 1 d .
O7 O 0.2930(4) 0.3239(3) 0.2463(3) 0.0822(11) Uani 1 1 d .
O8 O 0.1555(5) 0.1365(4) 0.0826(3) 0.1101(18) Uani 1 1 d .
O10 O 0.2357(3) -0.1610(3) 0.13887(19) 0.0593(7) Uani 1 1 d .
O13 O 0.3511(3) -0.1268(3) 0.2869(2) 0.0634(8) Uani 1 1 d .
O11 O 0.2222(4) -0.3497(3) 0.0798(3) 0.0840(11) Uani 1 1 d .
O12 O 0.3596(5) -0.3088(4) 0.2482(3) 0.0912(13) Uani 1 1 d .
O2 O 0.4697(2) 0.0584(3) 0.22572(19) 0.0539(6) Uani 1 1 d .
O5 O 0.3928(2) 0.0810(2) 0.37936(17) 0.0461(5) Uani 1 1 d .
O3 O 0.6673(3) 0.1643(3) 0.2918(3) 0.0681(8) Uani 1 1 d .
O4 O 0.5828(3) 0.1519(3) 0.4564(2) 0.0647(8) Uani 1 1 d .
O1 O 0.1521(2) -0.0349(2) 0.30533(19) 0.0495(6) Uani 1 1 d .
O14 O 0.1540(4) 0.4516(5) 0.1944(3) 0.0840(11) Uani 1 1 d D
Co1 Co 0.23720(5) 0.44462(5) 0.74565(4) 0.03835(12) Uani 1 1 d .
Ta1 Ta 0.291901(14) -0.004905(14) 0.248250(10) 0.04151(7) Uani 1 1 d .
H7A H 0.022(5) -0.083(5) 0.379(4) 0.064(14) Uiso 1 1 d .
H7B H 0.161(5) -0.020(5) 0.432(4) 0.063(14) Uiso 1 1 d .
H14B H 0.222(4) 0.518(3) 0.218(5) 0.09(2) Uiso 1 1 d D
H14A H 0.176(8) 0.387(4) 0.187(8) 0.19(5) Uiso 1 1 d D

loop_
_atom_site_aniso_label
_atom_site_aniso_U_11
_atom_site_aniso_U_22
_atom_site_aniso_U_33
_atom_site_aniso_U_23
_atom_site_aniso_U_13
_atom_site_aniso_U_12
C41 0.057(2) 0.054(2) 0.065(3) 0.0222(19) 0.0099(19) 0.0243(18)
C42 0.060(2) 0.061(2) 0.065(3) 0.029(2) -0.006(2) 0.0128(19)
C43 0.056(2) 0.0456(19) 0.058(2) 0.0045(18) 0.0076(18) 0.0163(17)
C44 0.062(2) 0.051(2) 0.064(3) 0.0103(19) 0.006(2) 0.0261(19)
C39 0.0370(16) 0.0491(18) 0.053(2) 0.0156(16) 0.0066(14) 0.0160(14)
C40 0.0426(17) 0.0421(16) 0.0412(17) 0.0071(14) 0.0001(14) 0.0150(14)
C37 0.061(3) 0.064(3) 0.056(2) 0.009(2) 0.011(2) 0.024(2)
C38 0.086(4) 0.075(3) 0.073(3) 0.005(3) 0.015(3) 0.044(3)
C1 0.046(2) 0.070(3) 0.056(2) 0.017(2) 0.0049(17) 0.0263(18)
C2 0.042(2) 0.100(4) 0.061(3) 0.027(3) 0.0033(18) 0.026(2)
C3 0.039(2) 0.104(4) 0.058(3) 0.022(3) -0.0099(18) 0.008(2)
C4 0.045(2) 0.069(3) 0.045(2) 0.0085(19) -0.0034(16) 0.0013(18)
C5 0.064(3) 0.069(3) 0.050(2) -0.005(2) -0.005(2) -0.006(2)
C6 0.084(3) 0.047(2) 0.053(2) -0.0042(19) 0.011(2) -0.002(2)
C7 0.069(3) 0.0427(18) 0.0442(19) 0.0064(16) 0.0166(18) 0.0130(17)
C8 0.094(3) 0.047(2) 0.053(2) 0.0112(18) 0.030(2) 0.032(2)
C9 0.080(3) 0.061(2) 0.059(2) 0.027(2) 0.031(2) 0.044(2)
C10 0.055(2) 0.059(2) 0.0482(19) 0.0198(17) 0.0113(16) 0.0293(18)
C11 0.0463(18) 0.0401(16) 0.0378(16) 0.0067(14) 0.0061(14) 0.0098(14)
C12 0.0429(17) 0.0466(18) 0.0375(16) 0.0063(14) 0.0037(14) 0.0081(14)
C13 0.0448(18) 0.0474(19) 0.057(2) 0.0104(16) 0.0096(16) 0.0175(15)
C14 0.058(2) 0.048(2) 0.074(3) 0.019(2) 0.029(2) 0.0203(18)
C15 0.074(3) 0.062(2) 0.061(2) 0.028(2) 0.031(2) 0.034(2)
C16 0.066(2) 0.0483(19) 0.0464(19) 0.0147(16) 0.0178(17) 0.0319(18)
C17 0.090(3) 0.068(3) 0.0358(18) 0.0172(18) 0.0112(19) 0.043(2)
C18 0.074(3) 0.058(2) 0.0392(18) 0.0092(17) -0.0031(18) 0.030(2)
C19 0.0505(19) 0.0441(17) 0.0384(16) 0.0026(14) -0.0026(14) 0.0229(15)
C20 0.050(2) 0.0484(19) 0.050(2) 0.0009(16) -0.0107(16) 0.0192(16)
C21 0.0420(19) 0.056(2) 0.062(2) 0.0133(19) -0.0012(17) 0.0104(16)
C22 0.0414(18) 0.057(2) 0.050(2) 0.0149(17) 0.0038(15) 0.0108(16)
C23 0.0464(17) 0.0396(15) 0.0353(15) 0.0045(13) 0.0029(13) 0.0221(14)
C24 0.0460(17) 0.0360(15) 0.0405(16) 0.0073(13) 0.0067(13) 0.0203(13)
C25 0.063(2) 0.060(2) 0.0457(19) 0.0154(17) 0.0182(18) 0.0301(19)
C26 0.077(3) 0.070(3) 0.050(2) 0.006(2) 0.017(2) 0.044(2)
C27 0.067(2) 0.055(2) 0.052(2) 0.0060(18) 0.0049(19) 0.034(2)
C28 0.0514(19) 0.0448(18) 0.0471(19) 0.0050(15) -0.0021(15) 0.0216(15)
C29 0.062(2) 0.0449(19) 0.069(3) 0.0166(19) 0.005(2) 0.0218(17)
C30 0.049(2) 0.054(2) 0.060(2) 0.0239(18) 0.0031(17) 0.0140(16)
C31 0.0353(16) 0.0535(19) 0.0452(18) 0.0150(15) -0.0002(13) 0.0141(14)
C32 0.0438(19) 0.075(3) 0.049(2) 0.0287(19) 0.0110(16) 0.0225(18)
C33 0.054(2) 0.079(3) 0.047(2) 0.022(2) 0.0158(17) 0.031(2)
C34 0.053(2) 0.057(2) 0.0425(18) 0.0106(16) 0.0120(15) 0.0266(17)
C35 0.0346(15) 0.0447(17) 0.0347(15) 0.0067(13) -0.0031(12) 0.0139(13)
C36 0.0378(15) 0.0383(15) 0.0389(16) 0.0033(13) -0.0023(13) 0.0144(12)
N1 0.0386(14) 0.0518(16) 0.0403(14) 0.0061(13) 0.0022(12) 0.0166(12)
N2 0.0471(15) 0.0433(14) 0.0372(14) 0.0095(12) 0.0079(12) 0.0205(12)
N3 0.0411(14) 0.0418(14) 0.0406(14) 0.0068(12) 0.0066(11) 0.0159(11)
N4 0.0375(13) 0.0433(14) 0.0376(14) 0.0070(11) 0.0007(11) 0.0130(11)
N5 0.0475(15) 0.0435(14) 0.0349(13) 0.0055(11) 0.0046(12) 0.0193(12)
N6 0.0388(14) 0.0458(14) 0.0328(13) 0.0049(11) 0.0027(11) 0.0162(11)
O6 0.0745(19) 0.0444(14) 0.0583(17) 0.0082(12) -0.0059(14) 0.0259(13)
O9 0.0703(19) 0.0545(15) 0.0455(15) 0.0107(13) -0.0071(13) 0.0164(14)
O7 0.105(3) 0.0565(18) 0.088(3) 0.0264(19) 0.004(2) 0.0328(19)
O8 0.131(4) 0.087(3) 0.100(3) 0.043(3) -0.044(3) 0.019(3)
O10 0.0703(18) 0.0507(15) 0.0430(14) -0.0044(12) -0.0065(13) 0.0254(13)
O13 0.082(2) 0.0519(15) 0.0578(17) 0.0102(13) -0.0019(15) 0.0354(15)
O11 0.101(3) 0.0545(18) 0.076(2) -0.0057(17) -0.008(2) 0.0302(19)
O12 0.123(4) 0.069(2) 0.086(3) 0.012(2) -0.005(2) 0.056(2)
O2 0.0430(13) 0.0672(17) 0.0450(14) 0.0146(13) 0.0113(11) 0.0153(12)
O5 0.0386(12) 0.0542(14) 0.0355(11) 0.0052(10) 0.0001(9) 0.0142(10)
O3 0.0439(15) 0.082(2) 0.075(2) 0.0302(18) 0.0129(14) 0.0152(14)
O4 0.0483(15) 0.077(2) 0.0553(17) 0.0140(15) -0.0076(13) 0.0154(14)
O1 0.0366(12) 0.0556(14) 0.0463(14) 0.0065(11) 0.0095(10) 0.0139(10)
O14 0.074(2) 0.099(3) 0.097(3) 0.047(3) 0.033(2) 0.038(2)
Co1 0.0374(3) 0.0391(3) 0.0332(3) 0.0050(2) 0.0022(2) 0.0144(2)
Ta1 0.03825(9) 0.04179(10) 0.03752(9) 0.00518(6) 0.00076(6) 0.01409(6)

loop_
_atom_type_symbol
_atom_type_description
_atom_type_scat_dispersion_real
_atom_type_scat_dispersion_imag
_atom_type_scat_source
C C 0.0181 0.0091 'International Tables Vol C Tables 4.2.6.8 and 6.1.1.4'
H H 0 0 'International Tables Vol C Tables 4.2.6.8 and 6.1.1.4'
N N 0.0311 0.018 'International Tables Vol C Tables 4.2.6.8 and 6.1.1.4'
O O 0.0492 0.0322 'International Tables Vol C Tables 4.2.6.8 and 6.1.1.4'
Co Co -2.3653 3.6143 'International Tables Vol C Tables 4.2.6.8 and 6.1.1.4'
Ta Ta -5.7959 5.2718 'International Tables Vol C Tables 4.2.6.8 and 6.1.1.4'

loop_
_geom_angle_atom_site_label_1
_geom_angle_atom_site_label_2
_geom_angle_atom_site_label_3
_geom_angle
O7 C41 O6 126.2(5)
O7 C41 C42 123.1(4)
O6 C41 C42 110.7(4)
O8 C42 O9 124.3(5)
O8 C42 C41 123.8(5)
O9 C42 C41 111.8(4)
O11 C43 O10 124.3(5)
O11 C43 C44 123.4(4)
O10 C43 C44 112.2(3)
O12 C44 O13 126.7(5)
O12 C44 C43 122.5(4)
O13 C44 C43 110.6(4)
O3 C39 O2 126.0(4)
O3 C39 C40 121.6(4)
O2 C39 C40 112.4(3)
O4 C40 O5 126.0(4)
O4 C40 C39 121.4(4)
O5 C40 C39 112.6(3)
O1 C37 C38 111.7(4)
O1 C37 H7A 106(3)
C38 C37 H7A 116(3)
O1 C37 H7B 107(3)
C38 C37 H7B 111(3)
H7A C37 H7B 105(4)
C37 C38 H38A 109.5
C37 C38 H38B 109.5
H38A C38 H38B 109.5
C37 C38 H38C 109.5
H38A C38 H38C 109.5
H38B C38 H38C 109.5
N1 C1 C2 122.9(4)
N1 C1 H1 118.5
C2 C1 H1 118.5
C3 C2 C1 118.6(4)
C3 C2 H2 120.7
C1 C2 H2 120.7
C2 C3 C4 120.5(4)
C2 C3 H3 119.7
C4 C3 H3 119.7
C12 C4 C3 117.6(4)
C12 C4 C5 118.2(4)
C3 C4 C5 124.2(4)
C6 C5 C4 121.8(4)
C6 C5 H5 119.1
C4 C5 H5 119.1
C5 C6 C7 121.6(4)
C5 C6 H6 119.2
C7 C6 H6 119.2
C8 C7 C11 117.3(4)
C8 C7 C6 124.9(4)
C11 C7 C6 117.7(4)
C9 C8 C7 120.0(4)
C9 C8 H8 120
C7 C8 H8 120
C8 C9 C10 119.8(4)
C8 C9 H9 120.1
C10 C9 H9 120.1
N2 C10 C9 122.5(4)
N2 C10 H10 118.7
C9 C10 H10 118.7
N2 C11 C7 122.7(4)
N2 C11 C12 116.6(3)
C7 C11 C12 120.6(4)
N1 C12 C4 121.5(4)
N1 C12 C11 118.4(3)
C4 C12 C11 120.0(4)
N3 C13 C14 122.2(4)
N3 C13 H13 118.9
C14 C13 H13 118.9
C15 C14 C13 119.9(4)
C15 C14 H14 120.1
C13 C14 H14 120.1
C14 C15 C16 119.3(4)
C14 C15 H15 120.4
C16 C15 H15 120.4
C15 C16 C24 117.2(4)
C15 C16 C17 124.1(4)
C24 C16 C17 118.7(4)
C18 C17 C16 121.6(4)
C18 C17 H17 119.2
C16 C17 H17 119.2
C17 C18 C19 121.3(4)
C17 C18 H18 119.4
C19 C18 H18 119.4
C20 C19 C23 117.8(4)
C20 C19 C18 123.2(4)
C23 C19 C18 119.0(4)
C21 C20 C19 119.7(4)
C21 C20 H20 120.2
C19 C20 H20 120.2
C20 C21 C22 118.8(4)
C20 C21 H21 120.6
C22 C21 H21 120.6
N4 C22 C21 123.7(4)
N4 C22 H22 118.2
C21 C22 H22 118.2
N4 C23 C19 122.5(3)
N4 C23 C24 117.5(3)
C19 C23 C24 119.9(3)
N3 C24 C16 122.3(4)
N3 C24 C23 118.2(3)
C16 C24 C23 119.5(3)
N5 C25 C26 123.0(4)
N5 C25 H25 118.5
C26 C25 H25 118.5
C27 C26 C25 119.1(4)
C27 C26 H26 120.4
C25 C26 H26 120.4
C26 C27 C28 119.7(4)
C26 C27 H27 120.1
C28 C27 H27 120.1
C36 C28 C29 119.6(4)
C36 C28 C27 116.7(4)
C29 C28 C27 123.7(4)
C30 C29 C28 121.1(4)
C30 C29 H29 119.4
C28 C29 H29 119.4
C29 C30 C31 120.8(4)
C29 C30 H30 119.6
C31 C30 H30 119.6
C35 C31 C32 117.9(4)
C35 C31 C30 119.5(4)
C32 C31 C30 122.5(4)
C33 C32 C31 118.7(4)
C33 C32 H32 120.6
C31 C32 H32 120.6
C32 C33 C34 119.7(4)
C32 C33 H33 120.2
C34 C33 H33 120.2
N6 C34 C33 122.9(4)
N6 C34 H34 118.5
C33 C34 H34 118.5
N6 C35 C31 122.7(3)
N6 C35 C36 117.5(3)
C31 C35 C36 119.8(3)
N5 C36 C28 123.2(3)
N5 C36 C35 117.6(3)
C28 C36 C35 119.2(3)
C1 N1 C12 118.9(3)
C1 N1 Co1 128.5(3)
C12 N1 Co1 112.3(2)
C10 N2 C11 117.6(3)
C10 N2 Co1 128.6(3)
C11 N2 Co1 113.7(2)
C13 N3 C24 119.0(3)
C13 N3 Co1 128.0(3)
C24 N3 Co1 113.0(2)
C22 N4 C23 117.6(3)
C22 N4 Co1 129.8(3)
C23 N4 Co1 112.5(2)
C25 N5 C36 118.2(3)
C25 N5 Co1 128.8(3)
C36 N5 Co1 113.0(2)
C34 N6 C35 118.0(3)
C34 N6 Co1 128.6(3)
C35 N6 Co1 113.4(2)
C41 O6 Ta1 121.4(3)
C42 O9 Ta1 122.7(3)
C43 O10 Ta1 122.4(3)
C44 O13 Ta1 122.1(3)
C39 O2 Ta1 119.2(2)
C40 O5 Ta1 117.5(2)
C37 O1 Ta1 145.7(3)
H14B O14 H14A 108(4)
N2 Co1 N6 95.55(12)
N2 Co1 N1 78.81(12)
N6 Co1 N1 90.40(12)
N2 Co1 N3 92.52(11)
N6 Co1 N3 169.03(12)
N1 Co1 N3 98.47(12)
N2 Co1 N5 169.52(12)
N6 Co1 N5 78.39(12)
N1 Co1 N5 92.59(12)
N3 Co1 N5 94.68(11)
N2 Co1 N4 97.56(11)
N6 Co1 N4 93.28(12)
N1 Co1 N4 175.08(12)
N3 Co1 N4 78.26(12)
N5 Co1 N4 91.36(11)
O1 Ta1 O2 162.44(12)
O1 Ta1 O9 98.66(13)
O2 Ta1 O9 94.20(13)
O1 Ta1 O10 98.97(13)
O2 Ta1 O10 96.53(13)
O9 Ta1 O10 70.67(12)
O1 Ta1 O5 85.72(11)
O2 Ta1 O5 76.89(11)
O9 Ta1 O5 144.40(12)
O10 Ta1 O5 143.88(11)
O1 Ta1 O13 92.80(14)
O2 Ta1 O13 84.01(14)
O9 Ta1 O13 142.73(12)
O10 Ta1 O13 72.56(12)
O5 Ta1 O13 71.44(11)
O1 Ta1 O6 90.38(13)
O2 Ta1 O6 82.03(13)
O9 Ta1 O6 72.82(12)
O10 Ta1 O6 143.26(12)
O5 Ta1 O6 71.83(11)
O13 Ta1 O6 142.77(12)

loop_
_geom_bond_atom_site_label_1
_geom_bond_atom_site_label_2
_geom_bond_distance
C41 O7 1.205(6)
C41 O6 1.289(5)
C41 C42 1.528(7)
C42 O8 1.197(6)
C42 O9 1.313(6)
C43 O11 1.211(5)
C43 O10 1.311(5)
C43 C44 1.517(7)
C44 O12 1.208(6)
C44 O13 1.291(5)
C39 O3 1.207(5)
C39 O2 1.307(5)
C39 C40 1.557(5)
C40 O4 1.198(5)
C40 O5 1.285(4)
C37 O1 1.411(5)
C37 C38 1.505(7)
C37 H7A 1.06(6)
C37 H7B 0.96(5)
C38 H38A 0.96
C38 H38B 0.96
C38 H38C 0.96
C1 N1 1.332(5)
C1 C2 1.400(6)
C1 H1 0.93
C2 C3 1.353(8)
C2 H2 0.93
C3 C4 1.413(7)
C3 H3 0.93
C4 C12 1.405(5)
C4 C5 1.437(7)
C5 C6 1.329(8)
C5 H5 0.93
C6 C7 1.450(7)
C6 H6 0.93
C7 C8 1.401(7)
C7 C11 1.402(5)
C8 C9 1.343(8)
C8 H8 0.93
C9 C10 1.406(6)
C9 H9 0.93
C10 N2 1.325(5)
C10 H10 0.93
C11 N2 1.371(5)
C11 C12 1.430(5)
C12 N1 1.362(5)
C13 N3 1.316(5)
C13 C14 1.402(6)
C13 H13 0.93
C14 C15 1.367(7)
C14 H14 0.93
C15 C16 1.408(6)
C15 H15 0.93
C16 C24 1.414(5)
C16 C17 1.429(6)
C17 C18 1.343(7)
C17 H17 0.93
C18 C19 1.424(6)
C18 H18 0.93
C19 C20 1.402(6)
C19 C23 1.407(5)
C20 C21 1.367(7)
C20 H20 0.93
C21 C22 1.400(6)
C21 H21 0.93
C22 N4 1.326(5)
C22 H22 0.93
C23 N4 1.365(5)
C23 C24 1.432(5)
C24 N3 1.359(5)
C25 N5 1.327(5)
C25 C26 1.403(6)
C25 H25 0.93
C26 C27 1.361(7)
C26 H26 0.93
C27 C28 1.425(6)
C27 H27 0.93
C28 C36 1.405(5)
C28 C29 1.425(6)
C29 C30 1.349(7)
C29 H29 0.93
C30 C31 1.432(6)
C30 H30 0.93
C31 C35 1.395(5)
C31 C32 1.412(5)
C32 C33 1.370(6)
C32 H32 0.93
C33 C34 1.394(6)
C33 H33 0.93
C34 N6 1.327(5)
C34 H34 0.93
C35 N6 1.363(4)
C35 C36 1.441(5)
C36 N5 1.355(5)
N1 Co1 2.133(3)
N2 Co1 2.110(3)
N3 Co1 2.135(3)
N4 Co1 2.154(3)
N5 Co1 2.146(3)
N6 Co1 2.124(3)
O6 Ta1 2.128(3)
O9 Ta1 2.044(3)
O10 Ta1 2.057(3)
O13 Ta1 2.114(3)
O2 Ta1 2.031(3)
O5 Ta1 2.086(2)
O1 Ta1 1.861(3)
O14 H14B 0.90(2)
O14 H14A 0.91(2)
